data_1006117
loop_
_publ_author_name
'Palacin, M R'
'Bassas, J'
'Rodriguez-Carvajal, J'
'Fuertes, A'
'Casan-Pastor, N'
'Gomez-Romero, P'

_publ_section_title
;
Studies of the formation and reduction of a mixed three-dimensional
perovskite of copper and titanium
;
_journal_coden_ASTM MRBUAC
_journal_name_full 'Materials Research Bulletin'
_journal_page_first 973
_journal_page_last 980
_journal_paper_doi 10.1016/0025-5408(94)90058-2
_journal_volume 29
_journal_year 1994
_chemical_compound_source synthetic
_chemical_formula_structural 'La2 (Cu0.96 Ti1.04) O6'
_chemical_formula_sum 'Cu0.96 La2 O6 Ti1.04'
_chemical_name_mineral 'Perovskite (La, Cu, Ti)'
_chemical_name_systematic
;
Lanthanum copper titanium oxide (2/0.96/1.04/6)
;
_space_group_IT_number 62
_symmetry_cell_setting orthorhombic
_symmetry_Int_Tables_number 62
_symmetry_space_group_name_Hall '-P 2ac 2n'
_symmetry_space_group_name_H-M 'P n m a'
_cell_angle_alpha 90
_cell_angle_beta 90
_cell_angle_gamma 90
_cell_formula_units_Z 2
_cell_length_a 5.575(1)
_cell_length_b 7.866(1)
_cell_length_c 5.579(1)
_cell_volume 244.7
_refine_ls_R_factor_all 0.0524
_cod_original_formula_sum 'Cu.96 La2 O6 Ti1.04'
_cod_database_code 1006117

loop_
_symmetry_equiv_pos_as_xyz
x,y,z
1/2+x,1/2-y,1/2-z
-x,1/2+y,-z
1/2-x,-y,1/2+z
-x,-y,-z
1/2-x,1/2+y,1/2+z
x,1/2-y,z
1/2+x,y,1/2-z

loop_
_atom_site_label
_atom_site_type_symbol
_atom_site_symmetry_multiplicity
_atom_site_Wyckoff_symbol
_atom_site_fract_x
_atom_site_fract_y
_atom_site_fract_z
_atom_site_occupancy
_atom_site_attached_hydrogens
_atom_site_calc_flag
La1 La3+ 4 c 0.0181(9) 0.25 -0.0016(28) 1. 0 d
Cu1 Cu2+ 4 b 0. 0. 0.5 0.480(4) 0 d
Ti1 Ti4+ 4 b 0. 0. 0.5 0.520(2) 0 d
O1 O2- 4 c 0.496(2) 0.25 0.064(2) 1. 0 d
O2 O2- 8 d 0.271(2) 0.037(1) 0.718(2) 1. 0 d

loop_
_atom_type_symbol
_atom_type_oxidation_number
La3+ 3.000
Cu2+ 1.917
Ti4+ 4.000
O2- -2.000
